data_1560652
loop_
_publ_author_name
'L\"u, Minfeng'
'Jo, Hongil'
'Oh, Seung-Jin'
'Ok, Kang Min'

_publ_section_title
;
 Variable dimensionality and framework found in a series of quaternary
 zinc selenites, A 2 Zn 3 (SeO 3 ) 4 &#x00B7; x H 2 O (A = Na, Rb, and Cs;
 0&#x2264; x &#x2264;1) and Cs 2 Zn 2 (SeO 3 ) 3 &#x00B7;2H 2 O
;
_journal_name_full 'Journal of Solid State Chemistry'
_journal_page_first 1
_journal_page_last 9
_journal_paper_doi 10.1016/j.jssc.2016.09.031
_journal_volume 245
_journal_year 2017
_chemical_absolute_configuration .
_chemical_formula_sum 'O12 Rb2 Se4 Zn3'
_chemical_formula_weight 874.9
_space_group_IT_number 14
_space_group_name_Hall '-P 2ybc'
_space_group_name_H-M_alt 'P 1 21/c 1'
_symmetry_cell_setting monoclinic
_symmetry_Int_Tables_number 14
_symmetry_space_group_name_Hall '-P 2ybc'
_symmetry_space_group_name_H-M 'P 1 21/c 1'
_cell_angle_alpha 90
_cell_angle_beta 94.3127(14)
_cell_angle_gamma 90
_cell_formula_units_Z 4
_cell_length_a 14.06330(10)
_cell_length_b 7.1025(2)
_cell_length_c 14.6078(2)
_cell_measurement_reflns_used 1928
_cell_measurement_temperature 293
_cell_measurement_theta_max 27.76
_cell_measurement_theta_min 3.191
_cell_volume 1454.96(5)
_diffrn_ambient_temperature 293
_diffrn_measured_fraction_theta_full 0.99
_diffrn_measured_fraction_theta_max 0.99
_diffrn_measurement_device CCD
_diffrn_measurement_device_type 'Bruker SMART BREEZE'
_diffrn_radiation_monochromator graphite
_diffrn_radiation_probe x-ray
_diffrn_radiation_source 'X-ray tube'
_diffrn_radiation_type 'Mo K\a'
_diffrn_radiation_wavelength 0.71073
_diffrn_reflns_av_R_equivalents 0.0523
_diffrn_reflns_av_unetI/netI 0.0584
_diffrn_reflns_limit_h_max 16
_diffrn_reflns_limit_h_min -18
_diffrn_reflns_limit_k_max 9
_diffrn_reflns_limit_k_min -8
_diffrn_reflns_limit_l_max 19
_diffrn_reflns_limit_l_min -19
_diffrn_reflns_number 10962
_diffrn_reflns_theta_full 28.29
_diffrn_reflns_theta_max 28.29
_diffrn_reflns_theta_min 2.8
_exptl_absorpt_coefficient_mu 21.612
_exptl_absorpt_correction_T_max 0.7457
_exptl_absorpt_correction_T_min 0.6122
_exptl_absorpt_correction_type multi-scan'
_exptl_absorpt_process_details Bruker
_exptl_crystal_colour colorless
_exptl_crystal_density_diffrn 3.9941
_exptl_crystal_description transparent
_exptl_crystal_F_000 1584
_exptl_crystal_size_max 0.118
_exptl_crystal_size_mid 0.074
_exptl_crystal_size_min 0.057
_refine_diff_density_max 1.36
_refine_diff_density_min -1.02
_refine_ls_extinction_method none
_refine_ls_goodness_of_fit_gt 1.37
_refine_ls_goodness_of_fit_ref 1.21
_refine_ls_number_constraints 0
_refine_ls_number_parameters 130
_refine_ls_number_reflns 3584
_refine_ls_number_restraints 0
_refine_ls_R_factor_all 0.0746
_refine_ls_R_factor_gt 0.0410
_refine_ls_shift/su_max 0.0427
_refine_ls_shift/su_mean 0.0089
_refine_ls_structure_factor_coef F
_refine_ls_weighting_details w=1/(\s^2^(F)+0.0001F^2^)
_refine_ls_weighting_scheme sigma
_refine_ls_wR_factor_gt 0.0380
_refine_ls_wR_factor_ref 0.0422
_reflns_number_gt 2299
_reflns_number_total 3584
_reflns_threshold_expression I>3\s(I)
_cod_data_source_file JSSC-2017-245-1.cif
_cod_data_source_block Rb2Zn3Se4O12
_cod_depositor_comments
;
The following automatic conversions were performed:

data item '_diffrn_radiation_probe' value 'X-ray' was changed to
'x-ray' in accordance with the built-in table derived from the CIF
Core dictionary named 'cif_core.dic' version 2.4.5 last updated on
2014-11-21.

Automatic conversion script
Id: cif_fix_values 8369 2020-08-20 11:38:08Z andrius 
;
_cod_original_sg_symbol_Hall '-P 2ycb'
_cod_database_code 1560652

loop_
_space_group_symop_id
_space_group_symop_operation_xyz
1 x,y,z
2 -x,y+1/2,-z+1/2
3 -x,-y,-z
4 x,-y+1/2,z+1/2

loop_
_atom_site_label
_atom_site_type_symbol
_atom_site_fract_x
_atom_site_fract_y
_atom_site_fract_z
_atom_site_adp_type
_atom_site_U_iso_or_equiv
_atom_site_site_symmetry_multiplicity
_atom_site_occupancy
_atom_site_calc_flag
_atom_site_refinement_flags
_atom_site_disorder_assembly
_atom_site_disorder_group
Rb1 Rb 0.49993(6) 0.13145(11) 0.16105(6) Uani 0.0296(3) 4 1 d . . .
Rb2 Rb 0.99640(6) 0.15972(11) 0.16731(6) Uani 0.0302(3) 4 1 d . . .
Zn1 Zn 0.24181(7) 0.39897(13) 0.22976(6) Uani 0.0221(3) 4 1 d . . .
Zn2 Zn 0.88672(7) 0.62573(13) 0.07825(6) Uani 0.0233(3) 4 1 d . . .
Zn3 Zn 0.60524(7) 0.65914(13) 0.07585(6) Uani 0.0232(3) 4 1 d . . .
Se1 Se 0.88300(5) 0.32868(10) -0.09390(5) Uani 0.0176(2) 4 1 d . . .
Se2 Se 1.25538(6) -0.04373(11) 0.27263(5) Uani 0.0218(2) 4 1 d . . .
Se3 Se 0.75558(6) -0.00684(11) 0.05204(6) Uani 0.0225(2) 4 1 d . . .
Se4 Se 0.38128(6) 0.61810(11) 0.09550(5) Uani 0.0206(2) 4 1 d . . .
O1 O 0.3496(4) 0.5539(8) 0.1992(4) Uiso 0.0321(14) 4 1 d . . .
O2 O 0.4206(4) 0.4164(7) 0.0525(4) Uiso 0.0274(13) 4 1 d . . .
O3 O 0.8080(4) 0.0044(8) 0.1594(4) Uiso 0.0321(14) 4 1 d . . .
O4 O 0.9908(4) 0.2544(8) -0.1212(4) Uiso 0.0284(13) 4 1 d . . .
O5 O 0.4840(4) 0.7262(8) 0.1283(4) Uiso 0.0330(14) 4 1 d . . .
O6 O 1.1283(4) 0.4601(7) 0.1466(4) Uiso 0.0268(13) 4 1 d . . .
O7 O 1.1482(4) 0.0324(8) 0.3002(4) Uiso 0.0349(15) 4 1 d . . .
O8 O 0.9045(4) 0.3838(7) 0.0178(4) Uiso 0.0283(13) 4 1 d . . .
O9 O 0.6450(4) -0.0764(8) 0.0702(4) Uiso 0.0319(14) 4 1 d . . .
O10 O 0.8058(5) -0.1983(9) 0.0095(4) Uiso 0.0445(17) 4 1 d . . .
O11 O 1.3226(4) -0.0582(8) 0.3726(4) Uiso 0.0333(15) 4 1 d . . .
O12 O 1.2994(4) 0.1500(8) 0.2265(4) Uiso 0.0387(16) 4 1 d . . .

loop_
_atom_site_aniso_label
_atom_site_aniso_type_symbol
_atom_site_aniso_U_11
_atom_site_aniso_U_22
_atom_site_aniso_U_33
_atom_site_aniso_U_12
_atom_site_aniso_U_13
_atom_site_aniso_U_23
Rb1 Rb 0.0291(5) 0.0273(4) 0.0319(5) 0.0066(4) 0.0001(4) 0.0029(4)
Rb2 Rb 0.0267(4) 0.0261(4) 0.0362(5) -0.0051(4) -0.0085(4) 0.0052(4)
Zn1 Zn 0.0152(5) 0.0277(5) 0.0236(5) 0.0017(4) 0.0034(4) 0.0035(4)
Zn2 Zn 0.0186(5) 0.0300(5) 0.0211(5) 0.0035(4) 0.0001(4) -0.0020(4)
Zn3 Zn 0.0254(5) 0.0215(5) 0.0227(5) -0.0003(4) 0.0018(4) -0.0016(4)
Se1 Se 0.0143(4) 0.0196(4) 0.0188(4) -0.0022(3) 0.0000(3) -0.0003(3)
Se2 Se 0.0223(4) 0.0208(4) 0.0216(4) 0.0039(4) -0.0026(4) -0.0034(3)
Se3 Se 0.0169(4) 0.0264(4) 0.0245(4) 0.0011(4) 0.0035(4) 0.0066(3)
Se4 Se 0.0157(4) 0.0233(4) 0.0227(4) 0.0018(3) 0.0009(4) 0.0020(3)

loop_
_atom_type_symbol
_atom_type_scat_dispersion_real
_atom_type_scat_dispersion_imag
_atom_type_scat_source
O 0.0106 0.0060 'International Tables Vol C tables 4.2.6.8 and 6.1.1.1'
Rb -0.9393 2.9676 'International Tables Vol C tables 4.2.6.8 and 6.1.1.1'
Se -0.0929 2.2259 'International Tables Vol C tables 4.2.6.8 and 6.1.1.1'
Zn 0.2839 1.4301 'International Tables Vol C tables 4.2.6.8 and 6.1.1.1'

loop_
_geom_angle_atom_site_label_1
_geom_angle_atom_site_label_2
_geom_angle_atom_site_label_3
_geom_angle_site_symmetry_1
_geom_angle_site_symmetry_2
_geom_angle_site_symmetry_3
_geom_angle
O1 Rb1 O2 2_645 . . 142.42(16)
O1 Rb1 O5 2_645 . 1_545 88.32(15)
O1 Rb1 O9 2_645 . . 73.98(15)
O2 Rb1 O5 . . 1_545 127.34(15)
O2 Rb1 O9 . . . 112.14(16)
O5 Rb1 O9 1_545 . . 58.32(16)
O3 Rb2 O4 . . 3_755 71.75(15)
O3 Rb2 O6 . . . 152.76(15)
O3 Rb2 O7 . . . 122.38(16)
O3 Rb2 O8 . . . 79.86(15)
O4 Rb2 O6 3_755 . . 130.69(15)
O4 Rb2 O7 3_755 . . 78.11(15)
O4 Rb2 O8 3_755 . . 113.16(14)
O6 Rb2 O7 . . . 81.59(15)
O6 Rb2 O8 . . . 76.61(15)
O7 Rb2 O8 . . . 157.74(16)
O1 Zn1 O3 . . 2_655 107.8(2)
O1 Zn1 O6 . . 1_455 109.9(2)
O1 Zn1 O12 . . 1_455 100.1(2)
O3 Zn1 O6 2_655 . 1_455 95.8(2)
O3 Zn1 O12 2_655 . 1_455 122.8(2)
O6 Zn1 O12 1_455 . 1_455 120.1(2)
O4 Zn2 O7 3_765 . 2_755 97.3(2)
O4 Zn2 O8 3_765 . . 112.5(2)
O4 Zn2 O10 3_765 . 1_565 110.6(2)
O7 Zn2 O8 2_755 . . 99.1(2)
O7 Zn2 O10 2_755 . 1_565 120.4(3)
O8 Zn2 O10 . . 1_565 115.2(2)
O2 Zn3 O5 3_665 . . 109.5(2)
O2 Zn3 O9 3_665 . 1_565 104.8(2)
O2 Zn3 O11 3_665 . 2_755 101.8(2)
O5 Zn3 O9 . . 1_565 92.4(2)
O5 Zn3 O11 . . 2_755 118.4(2)
O9 Zn3 O11 1_565 . 2_755 128.8(2)
O4 Se1 O6 . . 3_765 103.1(3)
O4 Se1 O8 . . . 101.7(3)
O6 Se1 O8 3_765 . . 103.8(3)
O7 Se2 O11 . . . 105.5(3)
O7 Se2 O12 . . . 101.4(3)
O11 Se2 O12 . . . 101.5(3)
O3 Se3 O9 . . . 102.3(3)
O3 Se3 O10 . . . 102.5(3)
O9 Se3 O10 . . . 104.0(3)
O1 Se4 O2 . . . 102.9(3)
O1 Se4 O5 . . . 98.5(3)
O2 Se4 O5 . . . 101.4(3)

loop_
_geom_bond_atom_site_label_1
_geom_bond_atom_site_label_2
_geom_bond_site_symmetry_1
_geom_bond_site_symmetry_2
_geom_bond_distance
Rb1 O1 . 2_645 2.881(5)
Rb1 O2 . . 2.755(5)
Rb1 O5 . 1_545 2.923(6)
Rb1 O9 . . 2.917(6)
Rb2 O3 . . 2.864(6)
Rb2 O4 . 3_755 3.026(5)
Rb2 O6 . . 2.858(5)
Rb2 O7 . . 2.920(6)
Rb2 O8 . . 2.924(5)
Zn1 O1 . . 1.952(6)
Zn1 O3 . 2_655 1.961(6)
Zn1 O6 . 1_455 1.980(5)
Zn1 O12 . 1_455 1.947(6)
Zn2 O4 . 3_765 1.981(5)
Zn2 O7 . 2_755 1.991(6)
Zn2 O8 . . 1.957(5)
Zn2 O10 . 1_565 1.922(6)
Zn3 O2 . 3_665 1.958(5)
Zn3 O5 . . 1.979(6)
Zn3 O9 . 1_565 1.963(6)
Zn3 O11 . 2_755 1.966(6)
Se1 O4 . . 1.681(6)
Se1 O6 . 3_765 1.688(5)
Se1 O8 . . 1.683(5)
Se2 O7 . . 1.679(6)
Se2 O11 . . 1.681(5)
Se2 O12 . . 1.671(6)
Se3 O3 . . 1.684(5)
Se3 O9 . . 1.672(6)
Se3 O10 . . 1.674(6)
Se4 O1 . . 1.674(6)
Se4 O2 . . 1.675(5)
Se4 O5 . . 1.674(6)
